data_4332550
loop_
_publ_author_name
'Salvador, James R.'
'Kanatzidis, Mercouri G.'

_publ_section_title
;
 Indium Flux Synthesis of RE4Ni2InGe4(RE = Dy, Ho, Er, and Tm):&#x00A0; An
 Ordered Quaternary Variation on the Binary Phase Mg5Si6
;
_journal_issue 18
_journal_name_full 'Inorganic Chemistry'
_journal_page_first 7091
_journal_page_last 7099
_journal_paper_doi 10.1021/ic0605017
_journal_volume 45
_journal_year 2006
_chemical_formula_sum 'Ge4 In Ni2 Tm4'
_chemical_formula_weight 1198.32
_chemical_name_systematic
; 
 ? 
;
_space_group_IT_number 12
_symmetry_space_group_name_Hall '-C 2y'
_symmetry_space_group_name_H-M 'C 1 2/m 1'
_atom_sites_solution_hydrogens geom
_atom_sites_solution_primary direct
_atom_sites_solution_secondary difmap
_audit_creation_method SHELXL-97
_cell_angle_alpha 90.00
_cell_angle_beta 108.535(2)
_cell_angle_gamma 90.00
_cell_formula_units_Z 2
_cell_length_a 15.253(2)
_cell_length_b 4.1747(6)
_cell_length_c 6.9460(9)
_cell_measurement_temperature 293(2)
_cell_volume 419.36(10)
_computing_structure_refinement 'SHELXL-97 (Sheldrick, 1997)'
_computing_structure_solution 'SHELXS-97 (Sheldrick, 1990)'
_diffrn_ambient_temperature 293(2)
_diffrn_measured_fraction_theta_full 0.954
_diffrn_measured_fraction_theta_max 0.954
_diffrn_radiation_monochromator graphite
_diffrn_radiation_source 'fine-focus sealed tube'
_diffrn_radiation_type MoK\a
_diffrn_radiation_wavelength 0.71073
_diffrn_reflns_av_R_equivalents 0.0285
_diffrn_reflns_av_sigmaI/netI 0.0256
_diffrn_reflns_limit_h_max 19
_diffrn_reflns_limit_h_min -19
_diffrn_reflns_limit_k_max 5
_diffrn_reflns_limit_k_min -5
_diffrn_reflns_limit_l_max 8
_diffrn_reflns_limit_l_min -8
_diffrn_reflns_number 2212
_diffrn_reflns_theta_full 27.69
_diffrn_reflns_theta_max 27.69
_diffrn_reflns_theta_min 2.82
_exptl_absorpt_coefficient_mu 62.902
_exptl_absorpt_correction_type empirical
_exptl_crystal_colour silver
_exptl_crystal_density_diffrn 9.490
_exptl_crystal_density_method 'not measured'
_exptl_crystal_description shard
_exptl_crystal_F_000 1018
_exptl_crystal_size_max 0.06
_exptl_crystal_size_mid 0.02
_exptl_crystal_size_min 0.02
_refine_diff_density_max 2.002
_refine_diff_density_min -1.816
_refine_diff_density_rms 0.485
_refine_ls_extinction_coef 0.0058(3)
_refine_ls_extinction_expression Fc^*^=kFc[1+0.001xFc^2^\l^3^/sin(2\q)]^-1/4^
_refine_ls_extinction_method SHELXL
_refine_ls_goodness_of_fit_ref 1.214
_refine_ls_hydrogen_treatment none
_refine_ls_matrix_type full
_refine_ls_number_parameters 36
_refine_ls_number_reflns 536
_refine_ls_number_restraints 0
_refine_ls_restrained_S_all 1.214
_refine_ls_R_factor_all 0.0249
_refine_ls_R_factor_gt 0.0237
_refine_ls_shift/su_max 0.001
_refine_ls_shift/su_mean 0.000
_refine_ls_structure_factor_coef Fsqd
_refine_ls_weighting_details 'calc w=1/[\s^2^(Fo^2^)+(0.0255P)^2^+13.4097P] where P=(Fo^2^+2Fc^2^)/3'
_refine_ls_weighting_scheme calc
_refine_ls_wR_factor_gt 0.0582
_refine_ls_wR_factor_ref 0.0587
_reflns_number_gt 519
_reflns_number_total 536
_reflns_threshold_expression >2sigma(I)
_cod_data_source_file ic0605017sup4.cif
_cod_data_source_block tmnigeim
_cod_original_cell_volume 419.35(10)
_cod_original_sg_symbol_H-M C2/m
_cod_database_code 4332550

loop_
_symmetry_equiv_pos_as_xyz
'x, y, z'
'-x, y, -z'
'x+1/2, y+1/2, z'
'-x+1/2, y+1/2, -z'
'-x, -y, -z'
'x, -y, z'
'-x+1/2, -y+1/2, -z'
'x+1/2, -y+1/2, z'

loop_
_atom_site_label
_atom_site_type_symbol
_atom_site_fract_x
_atom_site_fract_y
_atom_site_fract_z
_atom_site_U_iso_or_equiv
_atom_site_adp_type
_atom_site_occupancy
_atom_site_symmetry_multiplicity
_atom_site_calc_flag
_atom_site_refinement_flags
Tm1 Tm 0.40940(3) 0.0000 0.61115(7) 0.0054(2) Uani 1 2 d S
Tm2 Tm 0.34470(3) 0.0000 1.06334(7) 0.0056(2) Uani 1 2 d S
In In 0.5000 -0.5000 1.0000 0.0104(3) Uani 1 4 d S
Ge1 Ge 0.20088(8) 0.0000 0.2629(2) 0.0058(3) Uani 1 2 d S
Ge2 Ge 0.56519(8) -0.5000 0.66229(19) 0.0057(3) Uani 1 2 d S
Ni Ni 0.21809(10) 0.0000 0.6384(2) 0.0083(4) Uani 1 2 d S

loop_
_atom_site_aniso_label
_atom_site_aniso_U_11
_atom_site_aniso_U_22
_atom_site_aniso_U_33
_atom_site_aniso_U_23
_atom_site_aniso_U_13
_atom_site_aniso_U_12
Tm1 0.0035(3) 0.0082(3) 0.0040(3) 0.000 0.0007(2) 0.000
Tm2 0.0036(3) 0.0089(3) 0.0027(3) 0.000 -0.0011(2) 0.000
In 0.0076(6) 0.0160(6) 0.0073(6) 0.000 0.0019(5) 0.000
Ge1 0.0043(6) 0.0078(6) 0.0047(6) 0.000 0.0006(4) 0.000
Ge2 0.0038(6) 0.0089(6) 0.0030(6) 0.000 -0.0007(5) 0.000
Ni 0.0034(7) 0.0099(8) 0.0086(8) 0.000 -0.0024(6) 0.000

loop_
_atom_type_symbol
_atom_type_description
_atom_type_scat_dispersion_real
_atom_type_scat_dispersion_imag
_atom_type_scat_source
Ni Ni 0.3393 1.1124 'International Tables Vol C Tables 4.2.6.8 and 6.1.1.4'
Ge Ge 0.1547 1.8001 'International Tables Vol C Tables 4.2.6.8 and 6.1.1.4'
In In -0.7276 1.3100 'International Tables Vol C Tables 4.2.6.8 and 6.1.1.4'
Tm Tm -0.3139 5.2483 'International Tables Vol C Tables 4.2.6.8 and 6.1.1.4'

loop_
_geom_angle_atom_site_label_1
_geom_angle_atom_site_label_2
_geom_angle_atom_site_label_3
_geom_angle
_geom_angle_site_symmetry_1
_geom_angle_site_symmetry_3
Ge2 Tm1 Ge2 90.88(4) 5_646 5_656
Ge2 Tm1 Ge1 83.95(3) 5_646 7_546
Ge2 Tm1 Ge1 153.17(4) 5_656 7_546
Ge2 Tm1 Ge1 153.17(4) 5_646 7_556
Ge2 Tm1 Ge1 83.95(3) 5_656 7_556
Ge1 Tm1 Ge1 88.89(4) 7_546 7_556
Ge2 Tm1 Ni 112.00(3) 5_646 .
Ge2 Tm1 Ni 112.00(3) 5_656 .
Ge1 Tm1 Ni 47.70(2) 7_546 .
Ge1 Tm1 Ni 47.70(2) 7_556 .
Ge2 Tm1 Ni 47.53(4) 5_646 7_546
Ge2 Tm1 Ni 108.44(4) 5_656 7_546
Ge1 Tm1 Ni 50.18(4) 7_546 7_546
Ge1 Tm1 Ni 109.52(4) 7_556 7_546
Ni Tm1 Ni 64.48(4) . 7_546
Ge2 Tm1 Ni 108.44(4) 5_646 7_556
Ge2 Tm1 Ni 47.53(4) 5_656 7_556
Ge1 Tm1 Ni 109.52(4) 7_546 7_556
Ge1 Tm1 Ni 50.18(4) 7_556 7_556
Ni Tm1 Ni 64.48(4) . 7_556
Ni Tm1 Ni 88.18(4) 7_546 7_556
Ge2 Tm1 Ge2 107.45(2) 5_646 1_565
Ge2 Tm1 Ge2 48.65(4) 5_656 1_565
Ge1 Tm1 Ge2 157.24(4) 7_546 1_565
Ge1 Tm1 Ge2 88.76(3) 7_556 1_565
Ni Tm1 Ge2 136.29(2) . 1_565
Ni Tm1 Ge2 150.23(4) 7_546 1_565
Ni Tm1 Ge2 85.99(3) 7_556 1_565
Ge2 Tm1 Ge2 48.65(4) 5_646 .
Ge2 Tm1 Ge2 107.45(2) 5_656 .
Ge1 Tm1 Ge2 88.76(3) 7_546 .
Ge1 Tm1 Ge2 157.24(4) 7_556 .
Ni Tm1 Ge2 136.29(2) . .
Ni Tm1 Ge2 85.99(3) 7_546 .
Ni Tm1 Ge2 150.23(4) 7_556 .
Ge2 Tm1 Ge2 84.75(3) 1_565 .
Ge2 Tm1 Ge1 79.73(3) 5_646 .
Ge2 Tm1 Ge1 79.73(3) 5_656 .
Ge1 Tm1 Ge1 73.45(3) 7_546 .
Ge1 Tm1 Ge1 73.45(3) 7_556 .
Ni Tm1 Ge1 47.00(4) . .
Ni Tm1 Ge1 44.43(2) 7_546 .
Ni Tm1 Ge1 44.43(2) 7_556 .
Ge2 Tm1 Ge1 127.19(3) 1_565 .
Ge2 Tm1 Ge1 127.19(3) . .
Ge2 Tm1 In 149.57(3) 5_646 1_565
Ge2 Tm1 In 88.46(2) 5_656 1_565
Ge1 Tm1 In 109.08(3) 7_546 1_565
Ge1 Tm1 In 56.84(2) 7_556 1_565
Ni Tm1 In 96.32(3) . 1_565
Ni Tm1 In 157.85(4) 7_546 1_565
Ni Tm1 In 93.31(2) 7_556 1_565
Ge2 Tm1 In 51.82(2) 1_565 1_565
Ge2 Tm1 In 102.89(3) . 1_565
Ge1 Tm1 In 129.859(17) . 1_565
Ge2 Tm1 In 88.46(2) 5_646 .
Ge2 Tm1 In 149.57(3) 5_656 .
Ge1 Tm1 In 56.84(2) 7_546 .
Ge1 Tm1 In 109.08(3) 7_556 .
Ni Tm1 In 96.32(3) . .
Ni Tm1 In 93.31(2) 7_546 .
Ni Tm1 In 157.85(4) 7_556 .
Ge2 Tm1 In 102.89(3) 1_565 .
Ge2 Tm1 In 51.82(2) . .
Ge1 Tm1 In 129.859(17) . .
In Tm1 In 77.221(15) 1_565 .
Ge2 Tm2 Ge2 93.50(4) 5_657 5_647
Ge2 Tm2 Ge1 87.62(3) 5_657 1_556
Ge2 Tm2 Ge1 87.62(3) 5_647 1_556
Ge2 Tm2 Ni 133.15(2) 5_657 .
Ge2 Tm2 Ni 133.15(2) 5_647 .
Ge1 Tm2 Ni 96.99(4) 1_556 .
Ge2 Tm2 Ge1 163.23(4) 5_657 7_546
Ge2 Tm2 Ge1 86.70(3) 5_647 7_546
Ge1 Tm2 Ge1 109.13(3) 1_556 7_546
Ni Tm2 Ge1 47.69(2) . 7_546
Ge2 Tm2 Ge1 86.70(3) 5_657 7_556
Ge2 Tm2 Ge1 163.23(4) 5_647 7_556
Ge1 Tm2 Ge1 109.13(3) 1_556 7_556
Ni Tm2 Ge1 47.69(2) . 7_556
Ge1 Tm2 Ge1 88.33(4) 7_546 7_556
Ge2 Tm2 In 54.08(3) 5_657 1_565
Ge2 Tm2 In 109.73(3) 5_647 1_565
Ge1 Tm2 In 137.636(13) 1_556 1_565
Ni Tm2 In 97.78(3) . 1_565
Ge1 Tm2 In 110.16(3) 7_546 1_565
Ge1 Tm2 In 57.36(2) 7_556 1_565
Ge2 Tm2 In 109.73(3) 5_657 .
Ge2 Tm2 In 54.08(3) 5_647 .
Ge1 Tm2 In 137.636(13) 1_556 .
Ni Tm2 In 97.78(3) . .
Ge1 Tm2 In 57.36(2) 7_546 .
Ge1 Tm2 In 110.16(3) 7_556 .
In Tm2 In 78.759(15) 1_565 .
Ge2 Tm2 Ni 45.03(3) 5_657 7_557
Ge2 Tm2 Ni 102.55(4) 5_647 7_557
Ge1 Tm2 Ni 45.09(2) 1_556 7_557
Ni Tm2 Ni 113.48(3) . 7_557
Ge1 Tm2 Ni 150.96(4) 7_546 7_557
Ge1 Tm2 Ni 89.45(3) 7_556 7_557
In Tm2 Ni 92.74(2) 1_565 7_557
In Tm2 Ni 148.50(3) . 7_557
Ge2 Tm2 Ni 102.55(4) 5_657 7_547
Ge2 Tm2 Ni 45.03(3) 5_647 7_547
Ge1 Tm2 Ni 45.09(2) 1_556 7_547
Ni Tm2 Ni 113.48(3) . 7_547
Ge1 Tm2 Ni 89.45(3) 7_546 7_547
Ge1 Tm2 Ni 150.96(4) 7_556 7_547
In Tm2 Ni 148.50(3) 1_565 7_547
In Tm2 Ni 92.74(2) . 7_547
Ni Tm2 Ni 78.74(4) 7_557 7_547
Ge2 Tm2 Tm2 142.88(4) 5_657 7_547
Ge2 Tm2 Tm2 85.09(2) 5_647 7_547
Ge1 Tm2 Tm2 55.27(2) 1_556 7_547
Ni Tm2 Tm2 61.21(3) . 7_547
Ge1 Tm2 Tm2 53.87(3) 7_546 7_547
Ge1 Tm2 Tm2 104.77(3) 7_556 7_547
In Tm2 Tm2 158.67(2) 1_565 7_547
In Tm2 Tm2 99.347(13) . 7_547
Ni Tm2 Tm2 99.03(3) 7_557 7_547
Ni Tm2 Tm2 52.27(3) 7_547 7_547
Ge2 Tm2 Tm2 85.09(2) 5_657 7_557
Ge2 Tm2 Tm2 142.88(4) 5_647 7_557
Ge1 Tm2 Tm2 55.27(2) 1_556 7_557
Ni Tm2 Tm2 61.21(3) . 7_557
Ge1 Tm2 Tm2 104.77(3) 7_546 7_557
Ge1 Tm2 Tm2 53.87(3) 7_556 7_557
In Tm2 Tm2 99.347(13) 1_565 7_557
In Tm2 Tm2 158.67(2) . 7_557
Ni Tm2 Tm2 52.27(3) 7_557 7_557
Ni Tm2 Tm2 99.03(3) 7_547 7_557
Tm2 Tm2 Tm2 74.61(2) 7_547 7_557
Ge2 In Ge2 180.0 5_647 .
Ge2 In Ge1 86.85(4) 5_647 7_546
Ge2 In Ge1 93.15(4) . 7_546
Ge2 In Ge1 93.15(4) 5_647 3_546
Ge2 In Ge1 86.85(4) . 3_546
Ge1 In Ge1 180.0 7_546 3_546
Ge2 In Tm2 55.271(17) 5_647 1_545
Ge2 In Tm2 124.729(17) . 1_545
Ge1 In Tm2 56.432(19) 7_546 1_545
Ge1 In Tm2 123.568(19) 3_546 1_545
Ge2 In Tm2 124.729(17) 5_647 5_657
Ge2 In Tm2 55.271(17) . 5_657
Ge1 In Tm2 123.568(19) 7_546 5_657
Ge1 In Tm2 56.432(19) 3_546 5_657
Tm2 In Tm2 180.000(12) 1_545 5_657
Ge2 In Tm2 55.271(17) 5_647 .
Ge2 In Tm2 124.729(17) . .
Ge1 In Tm2 56.432(19) 7_546 .
Ge1 In Tm2 123.568(19) 3_546 .
Tm2 In Tm2 78.759(15) 1_545 .
Tm2 In Tm2 101.241(15) 5_657 .
Ge2 In Tm2 124.729(17) 5_647 5_647
Ge2 In Tm2 55.271(17) . 5_647
Ge1 In Tm2 123.568(19) 7_546 5_647
Ge1 In Tm2 56.432(19) 3_546 5_647
Tm2 In Tm2 101.241(15) 1_545 5_647
Tm2 In Tm2 78.759(15) 5_657 5_647
Tm2 In Tm2 180.0 . 5_647
Ge2 In Tm1 120.44(2) 5_647 1_545
Ge2 In Tm1 59.562(19) . 1_545
Ge1 In Tm1 55.514(18) 7_546 1_545
Ge1 In Tm1 124.486(18) 3_546 1_545
Tm2 In Tm1 65.285(13) 1_545 1_545
Tm2 In Tm1 114.715(13) 5_657 1_545
Tm2 In Tm1 111.945(13) . 1_545
Tm2 In Tm1 68.055(13) 5_647 1_545
Ge2 In Tm1 59.56(2) 5_647 5_657
Ge2 In Tm1 120.44(2) . 5_657
Ge1 In Tm1 124.486(18) 7_546 5_657
Ge1 In Tm1 55.514(18) 3_546 5_657
Tm2 In Tm1 114.715(13) 1_545 5_657
Tm2 In Tm1 65.285(13) 5_657 5_657
Tm2 In Tm1 68.055(13) . 5_657
Tm2 In Tm1 111.945(13) 5_647 5_657
Tm1 In Tm1 180.0 1_545 5_657
Ge2 In Tm1 120.438(19) 5_647 .
Ge2 In Tm1 59.562(19) . .
Ge1 In Tm1 55.514(18) 7_546 .
Ge1 In Tm1 124.486(18) 3_546 .
Tm2 In Tm1 111.945(13) 1_545 .
Tm2 In Tm1 68.055(13) 5_657 .
Tm2 In Tm1 65.285(13) . .
Tm2 In Tm1 114.715(13) 5_647 .
Tm1 In Tm1 77.221(15) 1_545 .
Tm1 In Tm1 102.779(15) 5_657 .
Ge2 In Tm1 59.562(19) 5_647 5_647
Ge2 In Tm1 120.438(19) . 5_647
Ge1 In Tm1 124.486(18) 7_546 5_647
Ge1 In Tm1 55.514(18) 3_546 5_647
Tm2 In Tm1 68.055(13) 1_545 5_647
Tm2 In Tm1 111.945(13) 5_657 5_647
Tm2 In Tm1 114.715(13) . 5_647
Tm2 In Tm1 65.285(13) 5_647 5_647
Tm1 In Tm1 102.779(15) 1_545 5_647
Tm1 In Tm1 77.221(15) 5_657 5_647
Tm1 In Tm1 180.0 . 5_647
Ni Ge1 Ni 119.89(8) 7_556 7_546
Ni Ge1 Ni 80.30(5) 7_556 .
Ni Ge1 Ni 80.30(5) 7_546 .
Ni Ge1 Tm2 75.09(5) 7_556 1_554
Ni Ge1 Tm2 75.09(5) 7_546 1_554
Ni Ge1 Tm2 129.43(6) . 1_554
Ni Ge1 Tm1 143.96(6) 7_556 7_546
Ni Ge1 Tm1 66.21(4) 7_546 7_546
Ni Ge1 Tm1 65.29(3) . 7_546
Tm2 Ge1 Tm1 135.443(19) 1_554 7_546
Ni Ge1 Tm1 66.21(4) 7_556 7_556
Ni Ge1 Tm1 143.96(6) 7_546 7_556
Ni Ge1 Tm1 65.29(3) . 7_556
Tm2 Ge1 Tm1 135.443(19) 1_554 7_556
Tm1 Ge1 Tm1 88.89(4) 7_546 7_556
Ni Ge1 Tm2 142.45(6) 7_556 7_546
Ni Ge1 Tm2 65.59(4) 7_546 7_546
Ni Ge1 Tm2 134.51(2) . 7_546
Tm2 Ge1 Tm2 70.87(3) 1_554 7_546
Tm1 Ge1 Tm2 73.57(2) 7_546 7_546
Tm1 Ge1 Tm2 133.86(5) 7_556 7_546
Ni Ge1 Tm2 65.59(4) 7_556 7_556
Ni Ge1 Tm2 142.45(6) 7_546 7_556
Ni Ge1 Tm2 134.51(2) . 7_556
Tm2 Ge1 Tm2 70.87(3) 1_554 7_556
Tm1 Ge1 Tm2 133.86(5) 7_546 7_556
Tm1 Ge1 Tm2 73.57(2) 7_556 7_556
Tm2 Ge1 Tm2 88.33(4) 7_546 7_556
Ni Ge1 In 120.03(4) 7_556 3_454
Ni Ge1 In 120.03(4) 7_546 3_454
Ni Ge1 In 111.98(6) . 3_454
Tm2 Ge1 In 118.59(4) 1_554 3_454
Tm1 Ge1 In 67.65(3) 7_546 3_454
Tm1 Ge1 In 67.65(3) 7_556 3_454
Tm2 Ge1 In 66.21(3) 7_546 3_454
Tm2 Ge1 In 66.21(3) 7_556 3_454
Ni Ge1 Tm1 60.55(4) 7_556 .
Ni Ge1 Tm1 60.55(4) 7_546 .
Ni Ge1 Tm1 59.35(4) . .
Tm2 Ge1 Tm1 70.08(3) 1_554 .
Tm1 Ge1 Tm1 106.55(3) 7_546 .
Tm1 Ge1 Tm1 106.55(3) 7_556 .
Tm2 Ge1 Tm1 119.22(3) 7_546 .
Tm2 Ge1 Tm1 119.22(3) 7_556 .
In Ge1 Tm1 171.33(5) 3_454 .
Ni Ge2 Ge2 116.97(8) 3_545 5_646
Ni Ge2 In 131.82(6) 3_545 .
Ge2 Ge2 In 111.21(7) 5_646 .
Ni Ge2 Tm2 76.94(4) 3_545 5_657
Ge2 Ge2 Tm2 132.76(2) 5_646 5_657
In Ge2 Tm2 70.65(3) . 5_657
Ni Ge2 Tm2 76.94(4) 3_545 5_647
Ge2 Ge2 Tm2 132.76(2) 5_646 5_647
In Ge2 Tm2 70.65(3) . 5_647
Tm2 Ge2 Tm2 93.50(4) 5_657 5_647
Ni Ge2 Tm1 67.78(3) 3_545 5_646
Ge2 Ge2 Tm1 69.19(4) 5_646 5_646
In Ge2 Tm1 133.84(2) . 5_646
Tm2 Ge2 Tm1 144.66(5) 5_657 5_646
Tm2 Ge2 Tm1 77.164(19) 5_647 5_646
Ni Ge2 Tm1 67.78(3) 3_545 5_656
Ge2 Ge2 Tm1 69.19(4) 5_646 5_656
In Ge2 Tm1 133.84(2) . 5_656
Tm2 Ge2 Tm1 77.164(19) 5_657 5_656
Tm2 Ge2 Tm1 144.66(5) 5_647 5_656
Tm1 Ge2 Tm1 90.88(4) 5_646 5_656
Ni Ge2 Tm1 136.22(2) 3_545 1_545
Ge2 Ge2 Tm1 62.15(4) 5_646 1_545
In Ge2 Tm1 68.62(3) . 1_545
Tm2 Ge2 Tm1 139.06(5) 5_657 1_545
Tm2 Ge2 Tm1 76.92(2) 5_647 1_545
Tm1 Ge2 Tm1 72.55(2) 5_646 1_545
Tm1 Ge2 Tm1 131.35(4) 5_656 1_545
Ni Ge2 Tm1 136.22(2) 3_545 .
Ge2 Ge2 Tm1 62.15(4) 5_646 .
In Ge2 Tm1 68.62(3) . .
Tm2 Ge2 Tm1 76.92(2) 5_657 .
Tm2 Ge2 Tm1 139.06(5) 5_647 .
Tm1 Ge2 Tm1 131.35(4) 5_646 .
Tm1 Ge2 Tm1 72.56(2) 5_656 .
Tm1 Ge2 Tm1 84.75(3) 1_545 .
Ge2 Ni Ge1 113.79(5) 3_455 7_556
Ge2 Ni Ge1 113.79(5) 3_455 7_546
Ge1 Ni Ge1 119.89(8) 7_556 7_546
Ge2 Ni Ge1 106.69(7) 3_455 .
Ge1 Ni Ge1 99.70(5) 7_556 .
Ge1 Ni Ge1 99.70(5) 7_546 .
Ge2 Ni Tm2 105.75(6) 3_455 .
Ge1 Ni Tm2 66.73(4) 7_556 .
Ge1 Ni Tm2 66.73(4) 7_546 .
Ge1 Ni Tm2 147.56(7) . .
Ge2 Ni Tm1 179.66(7) 3_455 .
Ge1 Ni Tm1 66.10(4) 7_556 .
Ge1 Ni Tm1 66.10(4) 7_546 .
Ge1 Ni Tm1 73.65(5) . .
Tm2 Ni Tm1 73.91(4) . .
Ge2 Ni Tm1 64.69(4) 3_455 7_546
Ge1 Ni Tm1 161.08(6) 7_556 7_546
Ge1 Ni Tm1 75.02(3) 7_546 7_546
Ge1 Ni Tm1 64.52(4) . 7_546
Tm2 Ni Tm1 132.19(3) . 7_546
Tm1 Ni Tm1 115.52(4) . 7_546
Ge2 Ni Tm1 64.69(4) 3_455 7_556
Ge1 Ni Tm1 75.02(3) 7_556 7_556
Ge1 Ni Tm1 161.08(6) 7_546 7_556
Ge1 Ni Tm1 64.52(4) . 7_556
Tm2 Ni Tm1 132.19(3) . 7_556
Tm1 Ni Tm1 115.52(4) . 7_556
Tm1 Ni Tm1 88.18(4) 7_546 7_556
Ge2 Ni Tm2 58.03(3) 3_455 7_557
Ge1 Ni Tm2 59.83(4) 7_556 7_557
Ge1 Ni Tm2 126.54(6) 7_546 7_557
Ge1 Ni Tm2 133.76(3) . 7_557
Tm2 Ni Tm2 66.52(3) . 7_557
Tm1 Ni Tm2 121.75(4) . 7_557
Tm1 Ni Tm2 122.69(5) 7_546 7_557
Tm1 Ni Tm2 69.97(2) 7_556 7_557
Ge2 Ni Tm2 58.03(3) 3_455 7_547
Ge1 Ni Tm2 126.54(6) 7_556 7_547
Ge1 Ni Tm2 59.83(4) 7_546 7_547
Ge1 Ni Tm2 133.76(3) . 7_547
Tm2 Ni Tm2 66.52(3) . 7_547
Tm1 Ni Tm2 121.75(4) . 7_547
Tm1 Ni Tm2 69.97(2) 7_546 7_547
Tm1 Ni Tm2 122.69(5) 7_556 7_547
Tm2 Ni Tm2 78.74(4) 7_557 7_547

loop_
_geom_bond_atom_site_label_1
_geom_bond_atom_site_label_2
_geom_bond_distance
_geom_bond_site_symmetry_2
Tm1 Ge2 2.9296(10) 5_646
Tm1 Ge2 2.9296(10) 5_656
Tm1 Ge1 2.9811(10) 7_546
Tm1 Ge1 2.9811(10) 7_556
Tm1 Ni 2.9836(16) .
Tm1 Ni 2.9999(12) 7_546
Tm1 Ni 2.9999(12) 7_556
Tm1 Ge2 3.0972(10) 1_565
Tm1 Ge2 3.0972(10) .
Tm1 Ge1 3.3279(14) .
Tm1 In 3.3450(5) 1_565
Tm1 In 3.3450(5) .
Tm2 Ge2 2.8658(9) 5_657
Tm2 Ge2 2.8658(9) 5_647
Tm2 Ge1 2.9441(14) 1_556
Tm2 Ni 2.9697(16) .
Tm2 Ge1 2.9959(10) 7_546
Tm2 Ge1 2.9959(10) 7_556
Tm2 In 3.2900(5) 1_565
Tm2 In 3.2900(5) .
Tm2 Ni 3.2907(13) 7_557
Tm2 Ni 3.2907(13) 7_547
Tm2 Tm2 3.4440(9) 7_547
Tm2 Tm2 3.4440(8) 7_557
In Ge2 2.8238(13) 5_647
In Ge2 2.8238(13) .
In Ge1 3.0276(13) 7_546
In Ge1 3.0276(13) 3_546
In Tm2 3.2900(5) 1_545
In Tm2 3.2900(5) 5_657
In Tm2 3.2900(5) 5_647
In Tm1 3.3450(5) 1_545
In Tm1 3.3450(5) 5_657
In Tm1 3.3450(5) 5_647
Ge1 Ni 2.4116(10) 7_556
Ge1 Ni 2.4116(10) 7_546
Ge1 Ni 2.536(2) .
Ge1 Tm2 2.9441(14) 1_554
Ge1 Tm1 2.9811(10) 7_546
Ge1 Tm1 2.9811(10) 7_556
Ge1 Tm2 2.9959(10) 7_546
Ge1 Tm2 2.9959(10) 7_556
Ge1 In 3.0276(13) 3_454
Ge2 Ni 2.3902(19) 3_545
Ge2 Ge2 2.487(2) 5_646
Ge2 Tm2 2.8658(9) 5_657
Ge2 Tm2 2.8658(9) 5_647
Ge2 Tm1 2.9296(10) 5_646
Ge2 Tm1 2.9296(10) 5_656
Ge2 Tm1 3.0972(10) 1_545
Ni Ge2 2.3902(19) 3_455
Ni Ge1 2.4116(10) 7_556
Ni Ge1 2.4116(10) 7_546
Ni Tm1 2.9999(12) 7_546
Ni Tm1 2.9999(12) 7_556
Ni Tm2 3.2907(13) 7_557
Ni Tm2 3.2907(13) 7_547
